data_4330635
loop_
_publ_author_name
'Jamal Lasri'
'Maxim L. Kuznetsov'
'M. F\'atima C. Guedes da Silva'
'Armando J. L. Pombeiro'

_publ_section_title
;
 PtII-Mediated Imine-Nitrile Coupling Leading to Symmetrical
 (1,3,5,7,9-Pentaazanona-1,3,6,8-tetraenato)Pt(II) Complexes Containing
 the Incorporated 1,3-Diiminoisoindoline Moiety
;
_journal_name_full 'Inorganic Chemistry'
_journal_page_first 10774
_journal_page_last 10786
_journal_paper_doi 10.1021/ic301176b
_journal_volume 51
_journal_year 2012
_chemical_formula_moiety '5(C14 H16 Cl N5 Pt), 2(H2 O)'
_chemical_formula_sum 'C70 H84 Cl5 N25 O2 Pt5'
_chemical_formula_weight 2460.32
_chemical_name_systematic
; 
 ? 
;
_space_group_IT_number 15
_symmetry_cell_setting monoclinic
_symmetry_Int_Tables_number 15
_symmetry_space_group_name_Hall '-C 2yc'
_symmetry_space_group_name_H-M 'C 1 2/c 1'
_atom_sites_solution_hydrogens geom
_atom_sites_solution_primary direct
_atom_sites_solution_secondary difmap
_audit_creation_method SHELXL-97
_cell_angle_alpha 90.00
_cell_angle_beta 115.2820(10)
_cell_angle_gamma 90.00
_cell_formula_units_Z 8
_cell_length_a 55.400(2)
_cell_length_b 12.4426(5)
_cell_length_c 25.4089(11)
_cell_measurement_reflns_used 9906
_cell_measurement_temperature 150(2)
_cell_measurement_theta_max 26.23
_cell_measurement_theta_min 2.44
_cell_volume 15837.2(11)
_computing_molecular_graphics 'Ortep-3 for Windows (Farrugia, 1997)'
_computing_publication_material 'WinGX publication routines (Farrugia, 1999)'
_computing_structure_refinement 'SHELXL-97 (Sheldrick, 2008)'
_computing_structure_solution 'SIR97 (Giacovazzo et al, 1997)'
_diffrn_ambient_temperature 150(2)
_diffrn_measured_fraction_theta_full 0.992
_diffrn_measured_fraction_theta_max 0.992
_diffrn_radiation_monochromator graphite
_diffrn_radiation_source 'fine-focus sealed tube'
_diffrn_radiation_type MoK\a
_diffrn_radiation_wavelength 0.71069
_diffrn_reflns_av_R_equivalents 0.0559
_diffrn_reflns_av_sigmaI/netI 0.0648
_diffrn_reflns_limit_h_max 66
_diffrn_reflns_limit_h_min -66
_diffrn_reflns_limit_k_max 12
_diffrn_reflns_limit_k_min -14
_diffrn_reflns_limit_l_max 30
_diffrn_reflns_limit_l_min -29
_diffrn_reflns_number 50855
_diffrn_reflns_theta_full 25.35
_diffrn_reflns_theta_max 25.35
_diffrn_reflns_theta_min 2.87
_exptl_absorpt_coefficient_mu 9.032
_exptl_absorpt_correction_T_max 0.2305
_exptl_absorpt_correction_T_min 0.1394
_exptl_absorpt_correction_type multi-scan
_exptl_absorpt_process_details sadabs
_exptl_crystal_colour orange
_exptl_crystal_density_diffrn 2.064
_exptl_crystal_description plate
_exptl_crystal_F_000 9360
_exptl_crystal_size_max 0.36
_exptl_crystal_size_mid 0.29
_exptl_crystal_size_min 0.23
_refine_diff_density_max 2.849
_refine_diff_density_min -1.013
_refine_diff_density_rms 0.169
_refine_ls_extinction_method none
_refine_ls_goodness_of_fit_ref 1.006
_refine_ls_hydrogen_treatment constr
_refine_ls_matrix_type full
_refine_ls_number_parameters 974
_refine_ls_number_reflns 14378
_refine_ls_number_restraints 1
_refine_ls_restrained_S_all 1.012
_refine_ls_R_factor_all 0.0605
_refine_ls_R_factor_gt 0.0351
_refine_ls_shift/su_max 0.005
_refine_ls_shift/su_mean 0.000
_refine_ls_structure_factor_coef Fsqd
_refine_ls_weighting_details 'calc w=1/[\s^2^(Fo^2^)+(0.0230P)^2^+0.0000P] where P=(Fo^2^+2Fc^2^)/3'
_refine_ls_weighting_scheme calc
_refine_ls_wR_factor_gt 0.0652
_refine_ls_wR_factor_ref 0.0704
_reflns_number_gt 10609
_reflns_number_total 14378
_reflns_threshold_expression >2sigma(I)
_cod_data_source_file ic301176b_si_002_1.cif
_cod_data_source_block Compound3a
_cod_original_cell_volume 15837.1(11)
_cod_original_sg_symbol_H-M 'C 2/c'
_cod_database_code 4330635

loop_
_symmetry_equiv_pos_as_xyz
'x, y, z'
'-x, y, -z+1/2'
'x+1/2, y+1/2, z'
'-x+1/2, y+1/2, -z+1/2'
'-x, -y, -z'
'x, -y, z-1/2'
'-x+1/2, -y+1/2, -z'
'x+1/2, -y+1/2, z-1/2'

loop_
_atom_site_label
_atom_site_type_symbol
_atom_site_fract_x
_atom_site_fract_y
_atom_site_fract_z
_atom_site_U_iso_or_equiv
_atom_site_adp_type
_atom_site_occupancy
_atom_site_symmetry_multiplicity
_atom_site_calc_flag
_atom_site_refinement_flags
C11 C 0.74581(13) 0.5320(6) 0.5518(3) 0.0236(16) Uani 1 1 d .
C12 C 0.76711(14) 0.4592(6) 0.5923(3) 0.0324(19) Uani 1 1 d .
H12A H 0.7663 0.4606 0.6304 0.039 Uiso 1 1 calc R
H12B H 0.7846 0.4892 0.5982 0.039 Uiso 1 1 calc R
C13 C 0.76610(15) 0.3436(6) 0.5738(3) 0.045(2) Uani 1 1 d .
H13A H 0.7493 0.3112 0.5696 0.067 Uiso 1 1 calc R
H13B H 0.7811 0.3041 0.6032 0.067 Uiso 1 1 calc R
H13C H 0.7673 0.3403 0.5364 0.067 Uiso 1 1 calc R
C14 C 0.73210(13) 0.7130(6) 0.5384(3) 0.0235(17) Uani 1 1 d .
C15 C 0.69886(13) 0.8060(6) 0.4676(3) 0.0233(17) Uani 1 1 d .
C16 C 0.66310(13) 0.7572(6) 0.3787(3) 0.0268(17) Uani 1 1 d .
C17 C 0.63894(13) 0.8014(6) 0.3295(3) 0.0303(18) Uani 1 1 d .
H17A H 0.6344 0.7559 0.2946 0.036 Uiso 1 1 calc R
H17B H 0.6428 0.8748 0.3200 0.036 Uiso 1 1 calc R
C18 C 0.61549(14) 0.8050(6) 0.3453(3) 0.046(2) Uani 1 1 d .
H18A H 0.6103 0.7316 0.3499 0.069 Uiso 1 1 calc R
H18B H 0.6004 0.8415 0.3144 0.069 Uiso 1 1 calc R
H18C H 0.6206 0.8443 0.3820 0.069 Uiso 1 1 calc R
C21 C 0.65618(14) 0.5378(6) 0.6922(3) 0.0270(18) Uani 1 1 d .
C22 C 0.67532(13) 0.4654(6) 0.7387(3) 0.0288(18) Uani 1 1 d .
H22A H 0.6751 0.4851 0.7763 0.035 Uiso 1 1 calc R
H22B H 0.6935 0.4792 0.7422 0.035 Uiso 1 1 calc R
C23 C 0.66963(14) 0.3450(6) 0.7288(3) 0.039(2) Uani 1 1 d .
H23A H 0.6512 0.3306 0.7225 0.059 Uiso 1 1 calc R
H23B H 0.6819 0.3051 0.7630 0.059 Uiso 1 1 calc R
H23C H 0.6721 0.3222 0.6945 0.059 Uiso 1 1 calc R
C24 C 0.64553(14) 0.7221(6) 0.6741(3) 0.0234(17) Uani 1 1 d .
C25 C 0.61336(14) 0.8130(6) 0.5999(3) 0.0258(17) Uani 1 1 d .
C26 C 0.58030(16) 0.7623(7) 0.5093(4) 0.051(2) Uani 1 1 d .
C27 C 0.56138(17) 0.8130(8) 0.4452(5) 0.081(4) Uani 1 1 d .
H27A H 0.5704 0.8724 0.4347 0.098 Uiso 1 1 calc R
H27B H 0.5555 0.7576 0.4143 0.098 Uiso 1 1 calc R
C28 C 0.5400(2) 0.8503(9) 0.4569(4) 0.096(4) Uani 1 1 d .
H28A H 0.5301 0.7888 0.4617 0.144 Uiso 1 1 calc R
H28B H 0.5280 0.8948 0.4243 0.144 Uiso 1 1 calc R
H28C H 0.5471 0.8932 0.4927 0.144 Uiso 1 1 calc R
C31 C 0.62677(13) 0.8144(6) 0.8009(3) 0.0259(17) Uani 1 1 d .
C32 C 0.64749(14) 0.8581(6) 0.8562(3) 0.0336(19) Uani 1 1 d .
H32A H 0.6576 0.9153 0.8472 0.040 Uiso 1 1 calc R
H32B H 0.6602 0.8002 0.8773 0.040 Uiso 1 1 calc R
C33 C 0.63535(15) 0.9041(6) 0.8950(3) 0.041(2) Uani 1 1 d .
H33A H 0.6209 0.9538 0.8724 0.061 Uiso 1 1 calc R
H33B H 0.6491 0.9426 0.9277 0.061 Uiso 1 1 calc R
H33C H 0.6282 0.8454 0.9099 0.061 Uiso 1 1 calc R
C34 C 0.58993(14) 0.8702(6) 0.7149(3) 0.0282(18) Uani 1 1 d .
C35 C 0.55883(13) 0.7837(6) 0.6372(3) 0.0262(17) Uani 1 1 d .
C36 C 0.55018(14) 0.6023(6) 0.6100(3) 0.0305(19) Uani 1 1 d .
C37 C 0.53220(14) 0.5308(6) 0.5617(3) 0.0330(19) Uani 1 1 d .
H37A H 0.5353 0.5460 0.5268 0.040 Uiso 1 1 calc R
H37B H 0.5135 0.5506 0.5522 0.040 Uiso 1 1 calc R
C38 C 0.53531(14) 0.4113(6) 0.5733(3) 0.040(2) Uani 1 1 d .
H38A H 0.5537 0.3900 0.5825 0.059 Uiso 1 1 calc R
H38B H 0.5231 0.3724 0.5386 0.059 Uiso 1 1 calc R
H38C H 0.5312 0.3939 0.6061 0.059 Uiso 1 1 calc R
C41 C 0.53731(14) 0.5461(6) 0.7540(3) 0.0272(18) Uani 1 1 d .
C42 C 0.55575(14) 0.4691(6) 0.7982(3) 0.0333(19) Uani 1 1 d .
H42A H 0.5560 0.4870 0.8364 0.040 Uiso 1 1 calc R
H42B H 0.5740 0.4811 0.8015 0.040 Uiso 1 1 calc R
C43 C 0.54924(15) 0.3498(7) 0.7866(3) 0.051(2) Uani 1 1 d .
H43A H 0.5316 0.3355 0.7851 0.077 Uiso 1 1 calc R
H43B H 0.5627 0.3072 0.8180 0.077 Uiso 1 1 calc R
H43C H 0.5493 0.3299 0.7494 0.077 Uiso 1 1 calc R
C44 C 0.52929(14) 0.7303(6) 0.7353(3) 0.0281(18) Uani 1 1 d .
C45 C 0.49929(14) 0.8273(7) 0.6620(3) 0.0326(19) Uani 1 1 d .
C46 C 0.46323(13) 0.7839(6) 0.5720(3) 0.0271(17) Uani 1 1 d .
C47 C 0.44158(13) 0.8361(6) 0.5194(3) 0.0334(18) Uani 1 1 d .
H47A H 0.4340 0.7822 0.4879 0.040 Uiso 1 1 calc R
H47B H 0.4495 0.8946 0.5055 0.040 Uiso 1 1 calc R
C48 C 0.41936(14) 0.8816(6) 0.5323(3) 0.046(2) Uani 1 1 d .
H48A H 0.4096 0.8226 0.5402 0.069 Uiso 1 1 calc R
H48B H 0.4071 0.9229 0.4987 0.069 Uiso 1 1 calc R
H48C H 0.4270 0.9287 0.5664 0.069 Uiso 1 1 calc R
C51 C 0.72983(13) 0.5982(6) 0.6932(3) 0.0255(17) Uani 1 1 d .
C52 C 0.75442(14) 0.6003(6) 0.7491(3) 0.0352(19) Uani 1 1 d .
H52A H 0.7609 0.5258 0.7604 0.042 Uiso 1 1 calc R
H52B H 0.7500 0.6304 0.7801 0.042 Uiso 1 1 calc R
C53 C 0.77641(13) 0.6669(7) 0.7446(3) 0.046(2) Uani 1 1 d .
H53A H 0.7791 0.6437 0.7106 0.069 Uiso 1 1 calc R
H53B H 0.7930 0.6571 0.7799 0.069 Uiso 1 1 calc R
H53C H 0.7713 0.7430 0.7405 0.069 Uiso 1 1 calc R
C54 C 0.69698(13) 0.7140(5) 0.6265(3) 0.0193(16) Uani 1 1 d .
C55 C 0.66164(13) 0.6884(5) 0.5386(3) 0.0209(16) Uani 1 1 d .
C56 C 0.64188(13) 0.5385(6) 0.4811(3) 0.0237(17) Uani 1 1 d .
C57 C 0.61876(14) 0.5059(6) 0.4256(3) 0.0321(18) Uani 1 1 d .
H57A H 0.6207 0.5416 0.3929 0.039 Uiso 1 1 calc R
H57B H 0.6022 0.5337 0.4265 0.039 Uiso 1 1 calc R
C58 C 0.61524(14) 0.3866(6) 0.4129(3) 0.036(2) Uani 1 1 d .
H58A H 0.6311 0.3581 0.4098 0.054 Uiso 1 1 calc R
H58B H 0.5994 0.3746 0.3762 0.054 Uiso 1 1 calc R
H58C H 0.6129 0.3498 0.4446 0.054 Uiso 1 1 calc R
C101 C 0.73491(13) 0.8257(6) 0.5570(3) 0.0206(16) Uani 1 1 d .
C102 C 0.71454(13) 0.8835(5) 0.5136(3) 0.0225(16) Uani 1 1 d .
C103 C 0.71128(14) 0.9930(6) 0.5179(3) 0.0279(17) Uani 1 1 d .
H103 H 0.6974 1.0319 0.4881 0.034 Uiso 1 1 calc R
C104 C 0.72953(15) 1.0432(6) 0.5684(4) 0.037(2) Uani 1 1 d .
H104 H 0.7279 1.1182 0.5732 0.044 Uiso 1 1 calc R
C105 C 0.75015(14) 0.9868(6) 0.6121(3) 0.034(2) Uani 1 1 d .
H105 H 0.7623 1.0236 0.6457 0.040 Uiso 1 1 calc R
C106 C 0.75304(14) 0.8781(6) 0.6067(3) 0.0300(18) Uani 1 1 d .
H106 H 0.7671 0.8395 0.6363 0.036 Uiso 1 1 calc R
C201 C 0.64872(13) 0.8364(6) 0.6898(3) 0.0259(17) Uani 1 1 d .
C202 C 0.62884(14) 0.8919(6) 0.6447(3) 0.0258(18) Uani 1 1 d .
C203 C 0.62621(14) 1.0034(6) 0.6458(3) 0.0341(19) Uani 1 1 d .
H203 H 0.6127 1.0411 0.6147 0.041 Uiso 1 1 calc R
C204 C 0.64439(15) 1.0562(6) 0.6948(3) 0.035(2) Uani 1 1 d .
H204 H 0.6432 1.1320 0.6975 0.042 Uiso 1 1 calc R
C205 C 0.66428(15) 1.0006(6) 0.7402(3) 0.0349(19) Uani 1 1 d .
H205 H 0.6764 1.0392 0.7733 0.042 Uiso 1 1 calc R
C206 C 0.66675(14) 0.8903(6) 0.7382(3) 0.0276(18) Uani 1 1 d .
H206 H 0.6804 0.8527 0.7691 0.033 Uiso 1 1 calc R
C301 C 0.57294(14) 0.9537(6) 0.6756(3) 0.0283(18) Uani 1 1 d .
C302 C 0.55350(15) 0.8996(6) 0.6290(3) 0.0321(19) Uani 1 1 d .
C303 C 0.53313(14) 0.9548(7) 0.5848(3) 0.035(2) Uani 1 1 d .
H303 H 0.5194 0.9181 0.5535 0.042 Uiso 1 1 calc R
C304 C 0.53374(15) 1.0651(7) 0.5886(4) 0.039(2) Uani 1 1 d .
H304 H 0.5201 1.1052 0.5589 0.046 Uiso 1 1 calc R
C305 C 0.55363(16) 1.1202(7) 0.6342(4) 0.043(2) Uani 1 1 d .
H305 H 0.5536 1.1965 0.6346 0.051 Uiso 1 1 calc R
C306 C 0.57360(15) 1.0640(6) 0.6794(3) 0.037(2) Uani 1 1 d .
H306 H 0.5871 1.1003 0.7114 0.045 Uiso 1 1 calc R
C401 C 0.53498(13) 0.8432(6) 0.7508(3) 0.0261(17) Uani 1 1 d .
C402 C 0.51681(14) 0.9032(6) 0.7061(3) 0.0296(19) Uani 1 1 d .
C403 C 0.51636(15) 1.0146(6) 0.7069(3) 0.036(2) Uani 1 1 d .
H403 H 0.5036 1.0557 0.6760 0.043 Uiso 1 1 calc R
C404 C 0.53640(16) 1.0628(7) 0.7575(4) 0.044(2) Uani 1 1 d .
H404 H 0.5371 1.1389 0.7607 0.052 Uiso 1 1 calc R
C405 C 0.55467(16) 1.0023(7) 0.8017(4) 0.044(2) Uani 1 1 d .
H405 H 0.5678 1.0375 0.8347 0.053 Uiso 1 1 calc R
C406 C 0.55436(14) 0.8916(7) 0.7995(3) 0.039(2) Uani 1 1 d .
H406 H 0.5670 0.8501 0.8303 0.046 Uiso 1 1 calc R
C501 C 0.68469(12) 0.8204(5) 0.6064(3) 0.0196(16) Uani 1 1 d .
C502 C 0.66315(13) 0.8047(5) 0.5523(3) 0.0193(15) Uani 1 1 d .
C503 C 0.64739(13) 0.8898(6) 0.5220(3) 0.0269(17) Uani 1 1 d .
H503 H 0.6324 0.8789 0.4857 0.032 Uiso 1 1 calc R
C504 C 0.65398(14) 0.9913(6) 0.5459(3) 0.0281(18) Uani 1 1 d .
H504 H 0.6436 1.0512 0.5253 0.034 Uiso 1 1 calc R
C505 C 0.67584(13) 1.0076(5) 0.6003(3) 0.0248(17) Uani 1 1 d .
H505 H 0.6801 1.0780 0.6160 0.030 Uiso 1 1 calc R
C506 C 0.69109(13) 0.9212(6) 0.6307(3) 0.0258(17) Uani 1 1 d .
H506 H 0.7057 0.9313 0.6676 0.031 Uiso 1 1 calc R
N11 N 0.72665(10) 0.4954(4) 0.5045(2) 0.0230(13) Uani 1 1 d .
H11 H 0.7269 0.4255 0.4995 0.028 Uiso 1 1 calc R
N12 N 0.74847(10) 0.6374(5) 0.5687(2) 0.0241(14) Uani 1 1 d .
N13 N 0.71018(11) 0.7055(4) 0.4852(2) 0.0234(14) Uani 1 1 d .
N14 N 0.67780(11) 0.8317(5) 0.4196(2) 0.0252(14) Uani 1 1 d .
N15 N 0.66810(10) 0.6535(5) 0.3807(2) 0.0264(14) Uani 1 1 d .
H15 H 0.6571 0.6154 0.3509 0.032 Uiso 1 1 calc R
N21 N 0.63750(10) 0.5004(5) 0.6443(2) 0.0254(14) Uani 1 1 d .
H21 H 0.6372 0.4301 0.6405 0.030 Uiso 1 1 calc R
N22 N 0.66062(11) 0.6445(5) 0.7069(2) 0.0260(14) Uani 1 1 d .
N23 N 0.62395(11) 0.7132(5) 0.6199(2) 0.0264(14) Uani 1 1 d .
N24 N 0.59370(12) 0.8376(5) 0.5507(3) 0.0347(16) Uani 1 1 d .
N25 N 0.58309(11) 0.6592(5) 0.5146(3) 0.0384(16) Uani 1 1 d .
H25 H 0.5716 0.6207 0.4857 0.046 Uiso 1 1 calc R
N31 N 0.62467(10) 0.7123(5) 0.7912(2) 0.0261(14) Uani 1 1 d .
H31 H 0.6370 0.6721 0.8175 0.031 Uiso 1 1 calc R
N32 N 0.61024(11) 0.8918(5) 0.7648(2) 0.0252(14) Uani 1 1 d .
N33 N 0.58131(11) 0.7723(5) 0.6898(2) 0.0283(15) Uani 1 1 d .
N34 N 0.54494(11) 0.7099(5) 0.6014(2) 0.0289(15) Uani 1 1 d .
N35 N 0.56958(10) 0.5616(5) 0.6564(2) 0.0257(14) Uani 1 1 d .
H35 H 0.5704 0.4909 0.6574 0.031 Uiso 1 1 calc R
N41 N 0.51784(10) 0.5115(5) 0.7062(2) 0.0270(14) Uani 1 1 d .
H41 H 0.5165 0.4411 0.7025 0.032 Uiso 1 1 calc R
N42 N 0.54277(11) 0.6511(5) 0.7677(3) 0.0323(15) Uani 1 1 d .
N43 N 0.50728(10) 0.7259(5) 0.6815(2) 0.0279(15) Uani 1 1 d .
N44 N 0.47949(11) 0.8561(5) 0.6122(3) 0.0280(14) Uani 1 1 d .
N45 N 0.46502(10) 0.6794(5) 0.5774(2) 0.0254(14) Uani 1 1 d .
H45 H 0.4529 0.6426 0.5487 0.030 Uiso 1 1 calc R
N51 N 0.72106(10) 0.5092(5) 0.6648(2) 0.0280(14) Uani 1 1 d .
H51 H 0.7304 0.4514 0.6812 0.034 Uiso 1 1 calc R
N52 N 0.71799(10) 0.6978(4) 0.6755(2) 0.0214(13) Uani 1 1 d .
N53 N 0.68250(10) 0.6396(4) 0.5853(2) 0.0217(13) Uani 1 1 d .
N54 N 0.64344(10) 0.6463(5) 0.4923(2) 0.0223(13) Uani 1 1 d .
N55 N 0.65835(10) 0.4665(5) 0.5154(2) 0.0254(14) Uani 1 1 d .
H55 H 0.6549 0.3996 0.5031 0.030 Uiso 1 1 calc R
Cl1 Cl 0.68164(3) 0.41102(14) 0.39359(8) 0.0321(4) Uani 1 1 d .
Cl2 Cl 0.59311(3) 0.41696(15) 0.53223(8) 0.0361(5) Uani 1 1 d .
Cl3 Cl 0.61493(3) 0.46765(15) 0.76321(8) 0.0316(4) Uani 1 1 d .
Cl4 Cl 0.47294(4) 0.43298(15) 0.59535(8) 0.0365(5) Uani 1 1 d .
Cl5 Cl 0.69767(4) 0.30207(15) 0.59433(9) 0.0454(5) Uani 1 1 d .
Pt1 Pt 0.697060(5) 0.57270(2) 0.442305(12) 0.02206(7) Uani 1 1 d .
Pt2 Pt 0.609969(5) 0.57815(2) 0.579543(12) 0.02439(8) Uani 1 1 d .
Pt3 Pt 0.597201(5) 0.63443(2) 0.724154(12) 0.02355(8) Uani 1 1 d .
Pt4 Pt 0.491140(5) 0.59313(2) 0.641226(12) 0.02642(8) Uani 1 1 d .
Pt5 Pt 0.689729(5) 0.48543(2) 0.590218(12) 0.02399(8) Uani 1 1 d .
O10 O 0.76465(9) 0.3460(4) 0.7243(2) 0.0367(13) Uani 1 1 d D
O20 O 0.70810(9) 0.6841(4) 0.8097(2) 0.0440(14) Uani 1 1 d .
H10B H 0.7725 0.3015 0.7641 0.053 Uiso 1 1 d D
H20A H 0.7064 0.6409 0.8398 0.053 Uiso 1 1 d .
H10A H 0.7655 0.3001 0.6979 0.053 Uiso 1 1 d .
H20B H 0.6920 0.6884 0.7841 0.053 Uiso 1 1 d .

loop_
_atom_site_aniso_label
_atom_site_aniso_U_11
_atom_site_aniso_U_22
_atom_site_aniso_U_33
_atom_site_aniso_U_23
_atom_site_aniso_U_13
_atom_site_aniso_U_12
C11 0.022(4) 0.028(4) 0.019(4) 0.004(3) 0.007(4) 0.004(3)
C12 0.033(5) 0.033(5) 0.033(5) 0.002(4) 0.016(4) 0.004(4)
C13 0.053(5) 0.033(5) 0.039(5) 0.001(4) 0.011(4) 0.008(4)
C14 0.021(4) 0.030(4) 0.024(4) -0.005(4) 0.014(4) -0.005(3)
C15 0.026(4) 0.023(4) 0.029(5) -0.006(3) 0.019(4) -0.005(3)
C16 0.023(4) 0.035(5) 0.028(5) -0.004(4) 0.015(4) -0.003(3)
C17 0.031(4) 0.029(5) 0.025(4) 0.003(4) 0.007(4) 0.003(3)
C18 0.034(5) 0.049(6) 0.050(6) 0.022(5) 0.014(4) 0.015(4)
C21 0.029(4) 0.035(5) 0.028(5) 0.012(4) 0.023(4) 0.008(4)
C22 0.029(4) 0.032(5) 0.029(5) -0.001(4) 0.016(4) 0.002(3)
C23 0.033(5) 0.029(5) 0.046(5) 0.003(4) 0.008(4) 0.012(4)
C24 0.029(4) 0.026(4) 0.027(4) -0.008(4) 0.023(4) -0.015(3)
C25 0.031(4) 0.023(4) 0.025(5) 0.000(4) 0.015(4) -0.003(3)
C26 0.030(5) 0.043(6) 0.054(6) 0.011(5) -0.006(5) -0.008(4)
C27 0.033(6) 0.047(7) 0.130(11) -0.046(7) 0.002(6) -0.005(5)
C28 0.122(10) 0.094(10) 0.052(7) -0.002(7) 0.018(7) -0.032(8)
C31 0.025(4) 0.036(5) 0.019(4) -0.004(4) 0.012(4) 0.001(4)
C32 0.041(5) 0.027(5) 0.029(5) 0.001(4) 0.012(4) 0.004(4)
C33 0.052(5) 0.032(5) 0.037(5) -0.010(4) 0.017(4) -0.006(4)
C34 0.027(4) 0.039(5) 0.024(5) 0.016(4) 0.016(4) 0.011(4)
C35 0.020(4) 0.045(5) 0.015(4) 0.007(4) 0.010(4) 0.001(4)
C36 0.021(4) 0.047(6) 0.028(5) -0.001(4) 0.015(4) 0.004(4)
C37 0.029(4) 0.045(5) 0.025(4) 0.009(4) 0.012(4) 0.000(4)
C38 0.035(5) 0.045(6) 0.030(5) 0.002(4) 0.005(4) -0.002(4)
C41 0.024(4) 0.036(5) 0.026(5) -0.001(4) 0.015(4) -0.002(3)
C42 0.028(4) 0.038(5) 0.035(5) 0.010(4) 0.014(4) 0.007(4)
C43 0.049(6) 0.055(6) 0.044(6) 0.005(5) 0.015(5) 0.010(5)
C44 0.018(4) 0.044(5) 0.026(5) -0.001(4) 0.014(4) -0.002(4)
C45 0.028(5) 0.041(5) 0.034(5) -0.006(4) 0.018(4) -0.008(4)
C46 0.020(4) 0.041(5) 0.021(4) -0.001(4) 0.009(4) -0.001(4)
C47 0.033(4) 0.034(5) 0.022(4) 0.001(4) 0.001(4) -0.004(4)
C48 0.042(5) 0.046(6) 0.046(6) 0.016(4) 0.016(5) 0.019(4)
C51 0.024(4) 0.027(5) 0.028(5) 0.006(4) 0.013(4) 0.002(3)
C52 0.033(5) 0.032(5) 0.024(4) 0.001(4) -0.003(4) 0.007(4)
C53 0.021(4) 0.058(6) 0.047(6) 0.000(5) 0.004(4) 0.006(4)
C54 0.020(4) 0.022(4) 0.018(4) 0.002(3) 0.010(4) -0.005(3)
C55 0.021(4) 0.020(4) 0.022(4) 0.001(3) 0.010(3) -0.001(3)
C56 0.026(4) 0.029(4) 0.020(4) -0.003(3) 0.014(4) -0.010(3)
C57 0.036(5) 0.034(5) 0.022(4) -0.002(4) 0.008(4) -0.012(4)
C58 0.040(5) 0.034(5) 0.024(4) -0.007(4) 0.004(4) -0.008(4)
C101 0.019(4) 0.026(4) 0.021(4) -0.006(3) 0.012(3) -0.006(3)
C102 0.021(4) 0.024(4) 0.026(4) -0.006(3) 0.012(4) -0.005(3)
C103 0.028(4) 0.025(4) 0.037(5) -0.005(4) 0.019(4) -0.003(3)
C104 0.041(5) 0.025(5) 0.053(6) -0.016(4) 0.029(5) -0.009(4)
C105 0.032(5) 0.041(5) 0.035(5) -0.021(4) 0.020(4) -0.012(4)
C106 0.025(4) 0.043(5) 0.026(5) -0.008(4) 0.014(4) -0.003(4)
C201 0.020(4) 0.033(5) 0.028(4) 0.002(4) 0.014(4) 0.000(3)
C202 0.031(4) 0.031(5) 0.025(4) -0.001(3) 0.022(4) -0.001(3)
C203 0.037(5) 0.037(5) 0.031(5) 0.000(4) 0.016(4) -0.008(4)
C204 0.051(5) 0.018(4) 0.044(5) -0.008(4) 0.027(5) -0.009(4)
C205 0.037(5) 0.035(5) 0.034(5) -0.010(4) 0.016(4) -0.015(4)
C206 0.030(4) 0.031(5) 0.023(4) -0.007(3) 0.011(4) -0.008(3)
C301 0.025(4) 0.039(5) 0.027(5) 0.008(4) 0.017(4) 0.008(4)
C302 0.034(5) 0.042(5) 0.025(5) 0.007(4) 0.018(4) 0.006(4)
C303 0.028(4) 0.049(6) 0.028(5) 0.013(4) 0.013(4) 0.011(4)
C304 0.038(5) 0.042(6) 0.038(5) 0.018(4) 0.018(4) 0.020(4)
C305 0.046(6) 0.039(5) 0.051(6) 0.009(5) 0.028(5) 0.010(4)
C306 0.043(5) 0.043(6) 0.031(5) 0.010(4) 0.020(4) 0.007(4)
C401 0.024(4) 0.034(5) 0.021(4) -0.009(4) 0.010(4) -0.014(3)
C402 0.023(4) 0.044(5) 0.026(5) -0.009(4) 0.014(4) -0.006(4)
C403 0.037(5) 0.039(5) 0.038(5) 0.000(4) 0.021(4) -0.012(4)
C404 0.046(6) 0.039(5) 0.044(6) -0.014(5) 0.018(5) -0.023(4)
C405 0.041(5) 0.061(7) 0.033(5) -0.017(5) 0.019(4) -0.027(5)
C406 0.031(5) 0.055(6) 0.029(5) -0.006(4) 0.012(4) -0.014(4)
C501 0.020(4) 0.027(4) 0.017(4) 0.005(3) 0.013(3) 0.000(3)
C502 0.022(4) 0.020(4) 0.019(4) 0.003(3) 0.012(3) 0.002(3)
C503 0.023(4) 0.032(5) 0.025(4) 0.005(4) 0.009(4) 0.004(3)
C504 0.037(5) 0.024(4) 0.030(5) 0.005(4) 0.021(4) 0.006(3)
C505 0.037(4) 0.020(4) 0.027(4) 0.000(3) 0.022(4) -0.004(3)
C506 0.028(4) 0.025(4) 0.023(4) 0.003(4) 0.010(4) 0.002(3)
N11 0.027(3) 0.020(3) 0.024(3) 0.007(3) 0.013(3) 0.001(3)
N12 0.022(3) 0.028(4) 0.021(3) 0.002(3) 0.008(3) 0.000(3)
N13 0.026(3) 0.024(4) 0.021(3) -0.008(3) 0.011(3) -0.004(3)
N14 0.022(3) 0.026(4) 0.026(4) 0.002(3) 0.008(3) -0.001(3)
N15 0.029(4) 0.025(4) 0.024(3) -0.003(3) 0.010(3) 0.001(3)
N21 0.025(3) 0.026(4) 0.023(3) -0.003(3) 0.008(3) 0.000(3)
N22 0.031(4) 0.017(4) 0.035(4) 0.006(3) 0.019(3) 0.001(3)
N23 0.030(4) 0.025(4) 0.031(4) -0.002(3) 0.019(3) -0.005(3)
N24 0.038(4) 0.024(4) 0.031(4) 0.006(3) 0.005(3) -0.007(3)
N25 0.031(4) 0.030(4) 0.038(4) 0.002(3) -0.001(3) -0.010(3)
N31 0.020(3) 0.037(4) 0.016(3) 0.006(3) 0.002(3) 0.004(3)
N32 0.017(3) 0.035(4) 0.019(3) 0.007(3) 0.003(3) 0.005(3)
N33 0.029(4) 0.036(4) 0.023(4) 0.003(3) 0.014(3) 0.002(3)
N34 0.028(4) 0.043(4) 0.019(4) 0.002(3) 0.013(3) 0.005(3)
N35 0.026(3) 0.029(4) 0.018(3) 0.001(3) 0.007(3) 0.000(3)
N41 0.028(3) 0.029(4) 0.025(4) -0.003(3) 0.011(3) -0.001(3)
N42 0.031(4) 0.043(4) 0.028(4) -0.004(3) 0.017(3) -0.004(3)
N43 0.021(3) 0.040(4) 0.022(4) -0.003(3) 0.008(3) -0.001(3)
N44 0.031(4) 0.029(4) 0.025(4) -0.001(3) 0.012(3) -0.003(3)
N45 0.020(3) 0.038(4) 0.014(3) -0.002(3) 0.002(3) -0.005(3)
N51 0.028(3) 0.024(4) 0.031(4) 0.015(3) 0.010(3) 0.008(3)
N52 0.014(3) 0.031(4) 0.014(3) 0.002(3) 0.001(3) -0.002(3)
N53 0.019(3) 0.024(3) 0.021(3) 0.003(3) 0.007(3) -0.003(3)
N54 0.021(3) 0.032(4) 0.011(3) -0.008(3) 0.004(3) -0.004(3)
N55 0.027(3) 0.026(4) 0.021(3) -0.004(3) 0.009(3) -0.002(3)
Cl1 0.0320(11) 0.0243(10) 0.0352(12) -0.0089(9) 0.0097(9) -0.0042(8)
Cl2 0.0332(11) 0.0300(11) 0.0389(12) -0.0070(9) 0.0096(10) -0.0049(9)
Cl3 0.0300(10) 0.0313(11) 0.0303(11) 0.0066(9) 0.0099(9) 0.0066(8)
Cl4 0.0354(11) 0.0343(12) 0.0338(12) -0.0073(9) 0.0090(10) -0.0065(9)
Cl5 0.0452(13) 0.0232(11) 0.0609(15) -0.0002(10) 0.0163(12) 0.0045(9)
Pt1 0.02120(15) 0.02255(16) 0.02245(16) -0.00367(13) 0.00935(13) -0.00260(12)
Pt2 0.02291(16) 0.02501(17) 0.02536(17) -0.00121(13) 0.01042(14) -0.00339(12)
Pt3 0.02173(16) 0.02975(17) 0.01962(16) 0.00404(13) 0.00927(13) 0.00338(13)
Pt4 0.02490(17) 0.03097(18) 0.02336(17) -0.00296(14) 0.01026(14) -0.00349(13)
Pt5 0.02449(16) 0.02055(16) 0.02733(17) 0.00096(13) 0.01147(14) 0.00088(12)
O10 0.044(3) 0.027(3) 0.033(3) 0.003(3) 0.010(3) 0.009(2)
O20 0.037(3) 0.051(4) 0.031(3) 0.009(3) 0.003(3) -0.005(3)

loop_
_atom_type_symbol
_atom_type_description
_atom_type_scat_dispersion_real
_atom_type_scat_dispersion_imag
_atom_type_scat_source
C C 0.0033 0.0016 'International Tables Vol C Tables 4.2.6.8 and 6.1.1.4'
H H 0.0000 0.0000 'International Tables Vol C Tables 4.2.6.8 and 6.1.1.4'
N N 0.0061 0.0033 'International Tables Vol C Tables 4.2.6.8 and 6.1.1.4'
Cl Cl 0.1484 0.1585 'International Tables Vol C Tables 4.2.6.8 and 6.1.1.4'
Pt Pt -1.7033 8.3905 'International Tables Vol C Tables 4.2.6.8 and 6.1.1.4'
O O 0.0106 0.0060 'International Tables Vol C Tables 4.2.6.8 and 6.1.1.4'

loop_
_geom_angle_atom_site_label_1
_geom_angle_atom_site_label_2
_geom_angle_atom_site_label_3
_geom_angle
N11 C11 N12 124.2(6)
N11 C11 C12 121.2(7)
N12 C11 C12 114.7(6)
C11 C12 C13 116.7(6)
C11 C12 H12A 108.1
C13 C12 H12A 108.1
C11 C12 H12B 108.1
C13 C12 H12B 108.1
H12A C12 H12B 107.3
C12 C13 H13A 109.5
C12 C13 H13B 109.5
H13A C13 H13B 109.5
C12 C13 H13C 109.5
H13A C13 H13C 109.5
H13B C13 H13C 109.5
N12 C14 N13 128.9(6)
N12 C14 C101 123.2(7)
N13 C14 C101 107.9(6)
N14 C15 N13 128.2(6)
N14 C15 C102 124.2(6)
N13 C15 C102 107.5(6)
N15 C16 N14 125.9(7)
N15 C16 C17 119.5(7)
N14 C16 C17 114.6(6)
C16 C17 C18 110.6(5)
C16 C17 H17A 109.5
C18 C17 H17A 109.5
C16 C17 H17B 109.5
C18 C17 H17B 109.5
H17A C17 H17B 108.1
C17 C18 H18A 109.5
C17 C18 H18B 109.5
H18A C18 H18B 109.5
C17 C18 H18C 109.5
H18A C18 H18C 109.5
H18B C18 H18C 109.5
N21 C21 N22 125.4(7)
N21 C21 C22 122.2(7)
N22 C21 C22 112.4(7)
C21 C22 C23 115.5(6)
C21 C22 H22A 108.4
C23 C22 H22A 108.4
C21 C22 H22B 108.4
C23 C22 H22B 108.4
H22A C22 H22B 107.5
C22 C23 H23A 109.5
C22 C23 H23B 109.5
H23A C23 H23B 109.5
C22 C23 H23C 109.5
H23A C23 H23C 109.5
H23B C23 H23C 109.5
N22 C24 N23 127.9(6)
N22 C24 C201 124.7(7)
N23 C24 C201 107.4(6)
N24 C25 N23 128.3(7)
N24 C25 C202 124.2(7)
N23 C25 C202 107.6(6)
N25 C26 N24 126.8(8)
N25 C26 C27 118.8(8)
N24 C26 C27 114.0(7)
C28 C27 C26 99.0(9)
C28 C27 H27A 112.0
C26 C27 H27A 112.0
C28 C27 H27B 112.0
C26 C27 H27B 112.0
H27A C27 H27B 109.7
C27 C28 H28A 109.5
C27 C28 H28B 109.5
H28A C28 H28B 109.5
C27 C28 H28C 109.5
H28A C28 H28C 109.5
H28B C28 H28C 109.5
N31 C31 N32 125.5(7)
N31 C31 C32 120.8(7)
N32 C31 C32 113.6(6)
C31 C32 C33 111.9(6)
C31 C32 H32A 109.2
C33 C32 H32A 109.2
C31 C32 H32B 109.2
C33 C32 H32B 109.2
H32A C32 H32B 107.9
C32 C33 H33A 109.5
C32 C33 H33B 109.5
H33A C33 H33B 109.5
C32 C33 H33C 109.5
H33A C33 H33C 109.5
H33B C33 H33C 109.5
N32 C34 N33 128.2(7)
N32 C34 C301 123.2(7)
N33 C34 C301 108.7(7)
N34 C35 N33 128.6(7)
N34 C35 C302 125.2(7)
N33 C35 C302 106.2(7)
N35 C36 N34 123.9(7)
N35 C36 C37 120.7(7)
N34 C36 C37 115.4(7)
C36 C37 C38 116.4(6)
C36 C37 H37A 108.2
C38 C37 H37A 108.2
C36 C37 H37B 108.2
C38 C37 H37B 108.2
H37A C37 H37B 107.3
C37 C38 H38A 109.5
C37 C38 H38B 109.5
H38A C38 H38B 109.5
C37 C38 H38C 109.5
H38A C38 H38C 109.5
H38B C38 H38C 109.5
N41 C41 N42 124.3(7)
N41 C41 C42 121.0(7)
N42 C41 C42 114.7(7)
C41 C42 C43 116.6(6)
C41 C42 H42A 108.1
C43 C42 H42A 108.1
C41 C42 H42B 108.1
C43 C42 H42B 108.1
H42A C42 H42B 107.3
C42 C43 H43A 109.5
C42 C43 H43B 109.5
H43A C43 H43B 109.5
C42 C43 H43C 109.5
H43A C43 H43C 109.5
H43B C43 H43C 109.5
N42 C44 N43 128.3(7)
N42 C44 C401 124.2(7)
N43 C44 C401 107.5(7)
N44 C45 N43 127.5(7)
N44 C45 C402 124.3(7)
N43 C45 C402 108.2(7)
N45 C46 N44 125.2(7)
N45 C46 C47 121.2(7)
N44 C46 C47 113.6(7)
C46 C47 C48 112.5(6)
C46 C47 H47A 109.1
C48 C47 H47A 109.1
C46 C47 H47B 109.1
C48 C47 H47B 109.1
H47A C47 H47B 107.8
C47 C48 H48A 109.5
C47 C48 H48B 109.5
H48A C48 H48B 109.5
C47 C48 H48C 109.5
H48A C48 H48C 109.5
H48B C48 H48C 109.5
N51 C51 N52 124.8(7)
N51 C51 C52 121.2(6)
N52 C51 C52 114.0(6)
C51 C52 C53 112.0(6)
C51 C52 H52A 109.2
C53 C52 H52A 109.2
C51 C52 H52B 109.2
C53 C52 H52B 109.2
H52A C52 H52B 107.9
C52 C53 H53A 109.5
C52 C53 H53B 109.5
H53A C53 H53B 109.5
C52 C53 H53C 109.5
H53A C53 H53C 109.5
H53B C53 H53C 109.5
N52 C54 N53 128.1(6)
N52 C54 C501 124.0(6)
N53 C54 C501 108.0(6)
N54 C55 N53 129.9(6)
N54 C55 C502 123.7(6)
N53 C55 C502 106.4(6)
N55 C56 N54 124.7(6)
N55 C56 C57 120.8(6)
N54 C56 C57 114.5(6)
C56 C57 C58 116.5(6)
C56 C57 H57A 108.2
C58 C57 H57A 108.2
C56 C57 H57B 108.2
C58 C57 H57B 108.2
H57A C57 H57B 107.3
C57 C58 H58A 109.5
C57 C58 H58B 109.5
H58A C58 H58B 109.5
C57 C58 H58C 109.5
H58A C58 H58C 109.5
H58B C58 H58C 109.5
C102 C101 C106 120.1(7)
C102 C101 C14 107.4(6)
C106 C101 C14 132.4(7)
C103 C102 C101 122.3(7)
C103 C102 C15 130.7(7)
C101 C102 C15 107.0(6)
C102 C103 C104 116.4(7)
C102 C103 H103 121.8
C104 C103 H103 121.8
C105 C104 C103 122.0(7)
C105 C104 H104 119.0
C103 C104 H104 119.0
C106 C105 C104 120.5(7)
C106 C105 H105 119.8
C104 C105 H105 119.8
C105 C106 C101 118.7(7)
C105 C106 H106 120.7
C101 C106 H106 120.7
C206 C201 C202 120.7(7)
C206 C201 C24 132.0(7)
C202 C201 C24 107.3(6)
C201 C202 C203 122.1(7)
C201 C202 C25 107.6(6)
C203 C202 C25 130.4(7)
C204 C203 C202 116.5(7)
C204 C203 H203 121.7
C202 C203 H203 121.7
C203 C204 C205 121.5(7)
C203 C204 H204 119.2
C205 C204 H204 119.2
C206 C205 C204 121.2(7)
C206 C205 H205 119.4
C204 C205 H205 119.4
C201 C206 C205 118.0(7)
C201 C206 H206 121.0
C205 C206 H206 121.0
C306 C301 C302 122.1(7)
C306 C301 C34 131.9(8)
C302 C301 C34 106.0(7)
C303 C302 C301 121.2(8)
C303 C302 C35 130.2(8)
C301 C302 C35 108.6(7)
C304 C303 C302 116.8(8)
C304 C303 H303 121.6
C302 C303 H303 121.6
C303 C304 C305 122.4(8)
C303 C304 H304 118.8
C305 C304 H304 118.8
C304 C305 C306 120.4(8)
C304 C305 H305 119.8
C306 C305 H305 119.8
C301 C306 C305 117.1(8)
C301 C306 H306 121.5
C305 C306 H306 121.5
C402 C401 C406 121.2(8)
C402 C401 C44 107.7(6)
C406 C401 C44 131.1(8)
C401 C402 C403 122.9(7)
C401 C402 C45 107.1(7)
C403 C402 C45 130.0(7)
C402 C403 C404 115.0(8)
C402 C403 H403 122.5
C404 C403 H403 122.5
C405 C404 C403 121.8(8)
C405 C404 H404 119.1
C403 C404 H404 119.1
C404 C405 C406 121.5(8)
C404 C405 H405 119.2
C406 C405 H405 119.2
C405 C406 C401 117.6(8)
C405 C406 H406 121.2
C401 C406 H406 121.2
C506 C501 C502 121.1(6)
C506 C501 C54 132.1(7)
C502 C501 C54 106.8(6)
C503 C502 C501 120.9(6)
C503 C502 C55 131.2(7)
C501 C502 C55 107.9(6)
C502 C503 C504 118.1(7)
C502 C503 H503 120.9
C504 C503 H503 120.9
C503 C504 C505 121.1(7)
C503 C504 H504 119.4
C505 C504 H504 119.4
C506 C505 C504 120.1(7)
C506 C505 H505 120.0
C504 C505 H505 120.0
C501 C506 C505 118.7(7)
C501 C506 H506 120.6
C505 C506 H506 120.6
C11 N11 Pt1 129.8(5)
C11 N11 H11 115.1
Pt1 N11 H11 115.1
C14 N12 C11 123.5(6)
C14 N13 C15 110.1(6)
C14 N13 Pt1 124.6(5)
C15 N13 Pt1 125.3(5)
C15 N14 C16 122.8(6)
C16 N15 Pt1 128.1(5)
C16 N15 H15 115.9
Pt1 N15 H15 115.9
C21 N21 Pt2 129.3(5)
C21 N21 H21 115.4
Pt2 N21 H21 115.4
C24 N22 C21 123.1(6)
C25 N23 C24 110.2(6)
C25 N23 Pt2 125.0(5)
C24 N23 Pt2 124.8(5)
C25 N24 C26 122.5(7)
C26 N25 Pt2 127.7(6)
C26 N25 H25 116.2
Pt2 N25 H25 116.2
C31 N31 Pt3 128.3(5)
C31 N31 H31 115.9
Pt3 N31 H31 115.9
C34 N32 C31 123.6(6)
C34 N33 C35 110.4(6)
C34 N33 Pt3 125.1(5)
C35 N33 Pt3 124.4(5)
C35 N34 C36 124.2(7)
C36 N35 Pt3 129.9(5)
C36 N35 H35 115.1
Pt3 N35 H35 115.1
C41 N41 Pt4 129.6(5)
C41 N41 H41 115.2
Pt4 N41 H41 115.2
C44 N42 C41 124.4(7)
C45 N43 C44 109.5(6)
C45 N43 Pt4 126.2(5)
C44 N43 Pt4 124.2(5)
C45 N44 C46 123.4(7)
C46 N45 Pt4 128.7(5)
C46 N45 H45 115.6
Pt4 N45 H45 115.6
C51 N51 Pt5 129.1(5)
C51 N51 H51 115.5
Pt5 N51 H51 115.5
C54 N52 C51 123.5(6)
C54 N53 C55 111.0(6)
C54 N53 Pt5 125.2(4)
C55 N53 Pt5 123.8(4)
C55 N54 C56 123.0(6)
C56 N55 Pt5 129.6(5)
C56 N55 H55 115.2
Pt5 N55 H55 115.2
N13 Pt1 N15 89.7(2)
N13 Pt1 N11 88.9(2)
N15 Pt1 N11 178.5(2)
N13 Pt1 Cl1 178.28(16)
N15 Pt1 Cl1 91.67(17)
N11 Pt1 Cl1 89.73(17)
N23 Pt2 N21 89.5(2)
N23 Pt2 N25 89.3(3)
N21 Pt2 N25 178.4(2)
N23 Pt2 Cl2 179.36(15)
N21 Pt2 Cl2 90.29(18)
N25 Pt2 Cl2 90.88(19)
N33 Pt3 N35 88.9(2)
N33 Pt3 N31 89.3(2)
N35 Pt3 N31 178.2(2)
N33 Pt3 Cl3 178.27(19)
N35 Pt3 Cl3 89.50(18)
N31 Pt3 Cl3 92.31(18)
N43 Pt4 N41 89.2(2)
N43 Pt4 N45 89.0(2)
N41 Pt4 N45 178.1(3)
N43 Pt4 Cl4 178.4(2)
N41 Pt4 Cl4 89.28(18)
N45 Pt4 Cl4 92.61(18)
N53 Pt5 N55 89.0(2)
N53 Pt5 N51 89.2(2)
N55 Pt5 N51 178.2(2)
N53 Pt5 Cl5 178.92(19)
N55 Pt5 Cl5 89.88(18)
N51 Pt5 Cl5 91.85(18)
H10B O10 H10A 104.4
H20A O20 H20B 102.3

loop_
_geom_bond_atom_site_label_1
_geom_bond_atom_site_label_2
_geom_bond_distance
C11 N11 1.299(8)
C11 N12 1.368(8)
C11 C12 1.495(9)
C12 C13 1.508(10)
C12 H12A 0.9900
C12 H12B 0.9900
C13 H13A 0.9800
C13 H13B 0.9800
C13 H13C 0.9800
C14 N12 1.305(8)
C14 N13 1.381(8)
C14 C101 1.467(9)
C15 N14 1.317(8)
C15 N13 1.384(8)
C15 C102 1.479(9)
C16 N15 1.316(9)
C16 N14 1.372(8)
C16 C17 1.493(9)
C17 C18 1.516(8)
C17 H17A 0.9900
C17 H17B 0.9900
C18 H18A 0.9800
C18 H18B 0.9800
C18 H18C 0.9800
C21 N21 1.301(8)
C21 N22 1.373(9)
C21 C22 1.504(9)
C22 C23 1.529(9)
C22 H22A 0.9900
C22 H22B 0.9900
C23 H23A 0.9800
C23 H23B 0.9800
C23 H23C 0.9800
C24 N22 1.315(9)
C24 N23 1.390(8)
C24 C201 1.468(9)
C25 N24 1.297(8)
C25 N23 1.375(8)
C25 C202 1.470(9)
C26 N25 1.292(10)
C26 N24 1.366(10)
C26 C27 1.640(13)
C27 C28 1.417(12)
C27 H27A 0.9900
C27 H27B 0.9900
C28 H28A 0.9800
C28 H28B 0.9800
C28 H28C 0.9800
C31 N31 1.290(8)
C31 N32 1.375(8)
C31 C32 1.485(9)
C32 C33 1.523(9)
C32 H32A 0.9900
C32 H32B 0.9900
C33 H33A 0.9800
C33 H33B 0.9800
C33 H33C 0.9800
C34 N32 1.315(9)
C34 N33 1.363(9)
C34 C301 1.468(9)
C35 N34 1.290(9)
C35 N33 1.392(8)
C35 C302 1.469(10)
C36 N35 1.311(8)
C36 N34 1.367(9)
C36 C37 1.498(10)
C37 C38 1.512(10)
C37 H37A 0.9900
C37 H37B 0.9900
C38 H38A 0.9800
C38 H38B 0.9800
C38 H38C 0.9800
C41 N41 1.306(8)
C41 N42 1.352(9)
C41 C42 1.498(9)
C42 C43 1.527(11)
C42 H42A 0.9900
C42 H42B 0.9900
C43 H43A 0.9800
C43 H43B 0.9800
C43 H43C 0.9800
C44 N42 1.297(9)
C44 N43 1.390(8)
C44 C401 1.457(10)
C45 N44 1.321(9)
C45 N43 1.359(9)
C45 C402 1.470(10)
C46 N45 1.308(9)
C46 N44 1.370(9)
C46 C47 1.508(9)
C47 C48 1.512(9)
C47 H47A 0.9900
C47 H47B 0.9900
C48 H48A 0.9800
C48 H48B 0.9800
C48 H48C 0.9800
C51 N51 1.297(8)
C51 N52 1.385(8)
C51 C52 1.491(9)
C52 C53 1.518(9)
C52 H52A 0.9900
C52 H52B 0.9900
C53 H53A 0.9800
C53 H53B 0.9800
C53 H53C 0.9800
C54 N52 1.307(8)
C54 N53 1.371(8)
C54 C501 1.477(9)
C55 N54 1.289(8)
C55 N53 1.394(8)
C55 C502 1.482(9)
C56 N55 1.310(8)
C56 N54 1.366(9)
C56 C57 1.500(9)
C57 C58 1.513(9)
C57 H57A 0.9900
C57 H57B 0.9900
C58 H58A 0.9800
C58 H58B 0.9800
C58 H58C 0.9800
C101 C102 1.394(9)
C101 C106 1.395(9)
C102 C103 1.385(9)
C103 C104 1.397(9)
C103 H103 0.9500
C104 C105 1.395(10)
C104 H104 0.9500
C105 C106 1.375(10)
C105 H105 0.9500
C106 H106 0.9500
C201 C206 1.382(9)
C201 C202 1.387(9)
C202 C203 1.396(10)
C203 C204 1.388(10)
C203 H203 0.9500
C204 C205 1.392(10)
C204 H204 0.9500
C205 C206 1.382(9)
C205 H205 0.9500
C206 H206 0.9500
C301 C306 1.375(10)
C301 C302 1.388(10)
C302 C303 1.387(9)
C303 C304 1.376(10)
C303 H303 0.9500
C304 C305 1.392(11)
C304 H304 0.9500
C305 C306 1.395(10)
C305 H305 0.9500
C306 H306 0.9500
C401 C402 1.372(10)
C401 C406 1.383(9)
C402 C403 1.387(10)
C403 C404 1.423(10)
C403 H403 0.9500
C404 C405 1.372(11)
C404 H404 0.9500
C405 C406 1.377(11)
C405 H405 0.9500
C406 H406 0.9500
C501 C506 1.376(9)
C501 C502 1.397(9)
C502 C503 1.379(9)
C503 C504 1.382(9)
C503 H503 0.9500
C504 C505 1.410(9)
C504 H504 0.9500
C505 C506 1.381(9)
C505 H505 0.9500
C506 H506 0.9500
N11 Pt1 1.974(5)
N11 H11 0.8800
N13 Pt1 1.942(5)
N15 Pt1 1.972(5)
N15 H15 0.8800
N21 Pt2 1.956(6)
N21 H21 0.8800
N23 Pt2 1.948(6)
N25 Pt2 1.964(6)
N25 H25 0.8800
N31 Pt3 1.985(5)
N31 H31 0.8800
N33 Pt3 1.955(6)
N35 Pt3 1.969(5)
N35 H35 0.8800
N41 Pt4 1.964(6)
N41 H41 0.8800
N43 Pt4 1.948(6)
N45 Pt4 1.967(5)
N45 H45 0.8800
N51 Pt5 1.971(6)
N51 H51 0.8800
N53 Pt5 1.952(6)
N55 Pt5 1.968(5)
N55 H55 0.8800
Cl1 Pt1 2.3250(17)
Cl2 Pt2 2.3196(18)
Cl3 Pt3 2.3288(18)
Cl4 Pt4 2.3113(19)
Cl5 Pt5 2.3173(19)
O10 H10B 1.068
O10 H10A 0.898
O20 H20A 0.972
O20 H20B 0.853

loop_
_geom_hbond_atom_site_label_D
_geom_hbond_atom_site_label_H
_geom_hbond_atom_site_label_A
_geom_hbond_distance_DH
_geom_hbond_distance_HA
_geom_hbond_distance_DA
_geom_hbond_angle_DHA
_geom_hbond_site_symmetry_A
N15 H15 Cl3 0.88 2.66 3.514(6) 165.6 6_565
N25 H25 Cl4 0.88 2.54 3.369(6) 157.9 5_666
N31 H31 Cl1 0.88 2.62 3.475(6) 165.5 6_566
N45 H45 Cl2 0.88 2.61 3.450(6) 160.8 5_666
N51 H51 O10 0.88 2.18 3.021(7) 160.1 .
O10 H10B N52 1.068 1.898 2.950(7) 167.6(3) 4_646
O20 H20A Cl1 0.972 2.4012 3.280(5) 150.2(3) 6_566
O10 H10A O20 0.898 2.121 2.863(7) 139.4(3) 4_646
O20 H20B N22 0.853 2.062 2.849(7) 153.00 .
